data_7245172
loop_
_publ_author_name
'Sarkar, Sourav'
'Singha, Debal Kanti'
'Majee, Prakash'
'Daga, Pooja'
'Mondal, Sudip Kumar'
'Mahata, Partha'

_publ_section_title
;
 Stabilization of CO2 as zwitterionic carbamate within a coordination
 polymer (CP): synthesis, structure and anion sensing behaviour of a Tb-CP
 composite
;
_journal_name_full CrystEngComm
_journal_paper_doi 10.1039/D2CE00711H
_journal_year 2022
_chemical_formula_sum 'C11 H4.5 Gd N1.5 O14'
_chemical_formula_weight 538.91
_chemical_name_common 'Gadolinium-Organic Compound'
_space_group_crystal_system monoclinic
_space_group_IT_number 15
_space_group_name_Hall '-C 2yc'
_space_group_name_H-M_alt 'C 1 2/c 1'
_atom_sites_solution_hydrogens geom
_audit_creation_method SHELXL-2018/3
_audit_update_record
;
2022-05-18 deposited with the CCDC.	2022-06-24 downloaded from the CCDC.
;
_cell_angle_alpha 90
_cell_angle_beta 111.797(2)
_cell_angle_gamma 90
_cell_formula_units_Z 8
_cell_length_a 20.0564(16)
_cell_length_b 10.9978(8)
_cell_length_c 17.5059(13)
_cell_measurement_reflns_used 3948
_cell_measurement_temperature 273(2)
_cell_measurement_theta_max 27.137
_cell_measurement_theta_min 2.151
_cell_volume 3585.3(5)
_computing_cell_refinement 'SAINT (Bruker, 2000)'
_computing_data_collection 'SMART (Bruker, 2000)'
_computing_data_reduction SAINT
_computing_molecular_graphics 'Ortep-3 for Windows (Farrugia, 1999) and CAMERON (Watkin et al., 1993)'
_computing_publication_material 'PLATON (Spek, 2003)'
_computing_structure_refinement 'SHELXL-2018/3 (Sheldrick, 2018)'
_computing_structure_solution 'SHELXT 2014/5 (Sheldrick, 2014)'
_diffrn_ambient_temperature 273(2)
_diffrn_measured_fraction_theta_full 0.994
_diffrn_measured_fraction_theta_max 0.992
_diffrn_measurement_device_type 'Bruker SMART CCD area detector'
_diffrn_measurement_method '\f and \w scans'
_diffrn_radiation_type MoK\a
_diffrn_radiation_wavelength 0.71073
_diffrn_reflns_av_R_equivalents 0.0340
_diffrn_reflns_av_unetI/netI 0.0199
_diffrn_reflns_Laue_measured_fraction_full 0.994
_diffrn_reflns_Laue_measured_fraction_max 0.992
_diffrn_reflns_limit_h_max 25
_diffrn_reflns_limit_h_min -25
_diffrn_reflns_limit_k_max 14
_diffrn_reflns_limit_k_min -14
_diffrn_reflns_limit_l_max 22
_diffrn_reflns_limit_l_min -21
_diffrn_reflns_number 25318
_diffrn_reflns_point_group_measured_fraction_full 0.994
_diffrn_reflns_point_group_measured_fraction_max 0.992
_diffrn_reflns_theta_full 25.242
_diffrn_reflns_theta_max 27.137
_diffrn_reflns_theta_min 2.151
_diffrn_source 'fine-focus sealed tube'
_exptl_absorpt_coefficient_mu 3.774
_exptl_absorpt_correction_T_max 0.752
_exptl_absorpt_correction_T_min 0.660
_exptl_absorpt_correction_type multi-scan
_exptl_absorpt_process_details '(SADABS; Sheldrick, 1996)'
_exptl_crystal_colour White
_exptl_crystal_density_diffrn 1.997
_exptl_crystal_description Block-shaped
_exptl_crystal_F_000 2056
_exptl_crystal_size_max 0.120
_exptl_crystal_size_mid 0.120
_exptl_crystal_size_min 0.080
_refine_diff_density_max 2.324
_refine_diff_density_min -1.105
_refine_diff_density_rms 0.300
_refine_ls_extinction_method none
_refine_ls_goodness_of_fit_ref 1.207
_refine_ls_hydrogen_treatment constr
_refine_ls_matrix_type full
_refine_ls_number_parameters 250
_refine_ls_number_reflns 3948
_refine_ls_number_restraints 0
_refine_ls_restrained_S_all 1.207
_refine_ls_R_factor_all 0.0316
_refine_ls_R_factor_gt 0.0296
_refine_ls_shift/su_max 0.002
_refine_ls_shift/su_mean 0.000
_refine_ls_structure_factor_coef Fsqd
_refine_ls_weighting_details 'w=1/[\s^2^(Fo^2^)+(0.0514P)^2^+24.2387P] where P=(Fo^2^+2Fc^2^)/3'
_refine_ls_weighting_scheme calc
_refine_ls_wR_factor_gt 0.0924
_refine_ls_wR_factor_ref 0.1005
_reflns_Friedel_coverage 0.000
_reflns_number_gt 3797
_reflns_number_total 3948
_reflns_threshold_expression 'I > 2\s(I)'
_cod_data_source_file d2ce00711h2.cif
_cod_data_source_block shelx
_cod_original_sg_symbol_H-M 'C 2/c'
_cod_original_formula_sum 'C11 H4.50 Gd N1.50 O14'
_cod_database_code 7245172
_shelx_shelxl_version_number 2018/3
_shelx_space_group_comment
;
The symmetry employed for this shelxl refinement is uniquely defined
by the following loop, which should always be used as a source of
symmetry information in preference to the above space-group names.
They are only intended as comments.
;
_shelx_estimated_absorpt_t_min 0.660
_shelx_estimated_absorpt_t_max 0.752

loop_
_space_group_symop_operation_xyz
'x, y, z'
'-x, y, -z+1/2'
'x+1/2, y+1/2, z'
'-x+1/2, y+1/2, -z+1/2'
'-x, -y, -z'
'x, -y, z-1/2'
'-x+1/2, -y+1/2, -z'
'x+1/2, -y+1/2, z-1/2'

loop_
_atom_site_label
_atom_site_type_symbol
_atom_site_fract_x
_atom_site_fract_y
_atom_site_fract_z
_atom_site_U_iso_or_equiv
_atom_site_adp_type
_atom_site_occupancy
_atom_site_site_symmetry_order
_atom_site_calc_flag
_atom_site_refinement_flags_posn
_atom_site_refinement_flags_adp
_atom_site_refinement_flags_occupancy
_atom_site_disorder_assembly
_atom_site_disorder_group
Gd1 Gd 0.73366(2) 0.28984(2) 0.17160(2) 0.01944(10) Uani 1 1 d . . . . .
O4 O 0.68021(19) 0.5017(3) 0.63034(19) 0.0274(7) Uani 1 1 d . . . . .
O5 O 0.60673(19) 0.2646(3) 0.1126(2) 0.0326(7) Uani 1 1 d . . . . .
O10 O 0.83188(19) 0.1836(3) 0.2734(2) 0.0306(7) Uani 1 1 d . . . . .
O2 O 0.69278(19) 0.1892(3) 0.2792(2) 0.0251(7) Uani 1 1 d . . . . .
O1 O 0.72096(19) 0.3820(3) 0.2935(2) 0.0283(7) Uani 1 1 d . . . . .
O8 O 0.8216(2) 0.2359(4) 0.1090(3) 0.0442(10) Uani 1 1 d . . . . .
N1 N 0.6273(3) 0.1954(4) 0.4793(3) 0.0297(9) Uani 1 1 d . . . . .
O3 O 0.6977(2) 0.6105(3) 0.5350(2) 0.0317(8) Uani 1 1 d . . . . .
C5 C 0.6662(2) 0.4026(4) 0.5045(3) 0.0214(8) Uani 1 1 d . . . . .
C4 C 0.6365(3) 0.2983(4) 0.5224(3) 0.0272(10) Uani 1 1 d . . . . .
H4 H 0.621978 0.299838 0.567053 0.033 Uiso 1 1 calc R U . . .
O11 O 0.8297(2) 0.4398(3) 0.2155(3) 0.0416(9) Uani 1 1 d . . . . .
C6 C 0.6852(2) 0.4013(4) 0.4357(3) 0.0240(9) Uani 1 1 d . . . . .
H6 H 0.703304 0.470895 0.420267 0.029 Uiso 1 1 calc R U . . .
C1 C 0.6982(2) 0.2881(4) 0.3170(3) 0.0199(8) Uani 1 1 d . . . . .
C2 C 0.6767(2) 0.2954(4) 0.3906(3) 0.0205(8) Uani 1 1 d . . . . .
C9 C 0.5291(3) 0.2842(4) 0.2014(4) 0.0317(11) Uani 1 1 d . . . . .
O300 O 0.5205(3) 0.3918(6) 0.9742(3) 0.0693(15) Uani 1 1 d . . . . .
C7 C 0.6811(2) 0.5115(4) 0.5588(3) 0.0220(8) Uani 1 1 d . . . . .
C3 C 0.6480(3) 0.1952(4) 0.4149(3) 0.0261(9) Uani 1 1 d . . . . .
H3 H 0.642718 0.123680 0.384835 0.031 Uiso 1 1 calc R U . . .
O7 O 0.4763(2) 0.6632(4) 0.2982(3) 0.0436(9) Uani 1 1 d . . . . .
C10 C 0.500000 0.2258(7) 0.250000 0.0350(16) Uani 1 2 d S T P . .
H10 H 0.499999 0.141223 0.250001 0.042 Uiso 1 2 calc R U P . .
N2 N 0.500000 0.4735(7) 0.250000 0.0498(18) Uani 1 2 d S T P . .
C11 C 0.5296(3) 0.4084(5) 0.2017(4) 0.0393(12) Uani 1 1 d . . . . .
H11 H 0.549863 0.450102 0.169374 0.047 Uiso 1 1 calc R U . . .
O100 O 0.9415(4) 0.3790(7) 0.1484(5) 0.103(2) Uani 1 1 d . . . . .
C12 C 0.500000 0.6096(7) 0.250000 0.0336(15) Uani 1 2 d S T P . .
O200 O 0.5679(7) 0.0197(8) -0.0016(8) 0.157(4) Uani 1 1 d . . . . .
O6 O 0.5445(6) 0.0995(8) 0.1293(7) 0.146(4) Uani 1 1 d . . . . .
C8 C 0.5627(6) 0.2123(9) 0.1429(7) 0.084(3) Uani 1 1 d . . . . .
O9 O 0.7091(2) 0.0849(3) 0.1252(2) 0.0374(8) Uani 1 1 d . . . . .

loop_
_atom_site_aniso_label
_atom_site_aniso_U_11
_atom_site_aniso_U_22
_atom_site_aniso_U_33
_atom_site_aniso_U_23
_atom_site_aniso_U_13
_atom_site_aniso_U_12
Gd1 0.02965(15) 0.01506(14) 0.01681(14) 0.00108(6) 0.01233(10) 0.00370(7)
O4 0.0440(19) 0.0226(15) 0.0190(15) -0.0029(12) 0.0157(14) -0.0053(14)
O5 0.0289(17) 0.0308(17) 0.037(2) 0.0031(15) 0.0114(15) 0.0026(15)
O10 0.0317(17) 0.0312(17) 0.0310(18) 0.0122(15) 0.0141(14) 0.0048(14)
O2 0.0345(17) 0.0192(14) 0.0268(16) -0.0046(12) 0.0174(14) -0.0006(13)
O1 0.0455(19) 0.0208(15) 0.0267(16) -0.0024(13) 0.0229(15) -0.0037(14)
O8 0.055(3) 0.050(2) 0.038(2) -0.0035(19) 0.030(2) 0.011(2)
N1 0.041(2) 0.0248(19) 0.028(2) -0.0029(16) 0.0183(18) -0.0101(17)
O3 0.056(2) 0.0226(16) 0.0238(16) -0.0037(13) 0.0227(16) -0.0092(15)
C5 0.027(2) 0.020(2) 0.0186(19) -0.0033(16) 0.0096(16) -0.0028(16)
C4 0.036(2) 0.027(2) 0.023(2) -0.0019(17) 0.016(2) -0.0047(18)
O11 0.039(2) 0.0233(17) 0.066(3) 0.0001(17) 0.0246(19) -0.0041(15)
C6 0.032(2) 0.022(2) 0.022(2) -0.0022(16) 0.0147(18) -0.0046(17)
C1 0.022(2) 0.021(2) 0.0165(19) -0.0011(14) 0.0073(16) 0.0006(15)
C2 0.023(2) 0.021(2) 0.018(2) -0.0014(15) 0.0085(16) 0.0004(15)
C9 0.023(2) 0.028(3) 0.040(3) -0.0005(19) 0.006(2) 0.0018(17)
O300 0.069(3) 0.077(4) 0.056(3) 0.012(3) 0.017(3) 0.022(3)
C7 0.028(2) 0.021(2) 0.0180(19) -0.0026(16) 0.0097(16) -0.0019(16)
C3 0.036(2) 0.021(2) 0.026(2) -0.0051(17) 0.017(2) -0.0047(18)
O7 0.044(2) 0.034(2) 0.053(2) -0.0031(18) 0.0190(19) -0.0016(17)
C10 0.029(3) 0.029(3) 0.045(4) 0.000 0.012(3) 0.000
N2 0.038(4) 0.040(4) 0.060(5) 0.000 0.004(3) 0.000
C11 0.034(3) 0.031(3) 0.044(3) -0.001(2) 0.005(2) 0.002(2)
O100 0.099(5) 0.073(4) 0.124(6) 0.013(4) 0.028(5) 0.027(4)
C12 0.027(3) 0.030(3) 0.039(4) 0.000 0.006(3) 0.000
O200 0.233(12) 0.081(5) 0.214(11) -0.003(6) 0.149(10) 0.050(7)
O6 0.185(10) 0.080(6) 0.201(11) -0.032(6) 0.101(9) -0.026(6)
C8 0.082(7) 0.069(6) 0.085(7) -0.011(5) 0.014(5) 0.008(5)
O9 0.046(2) 0.0221(16) 0.040(2) -0.0066(15) 0.0109(17) 0.0082(15)

loop_
_atom_type_symbol
_atom_type_description
_atom_type_scat_dispersion_real
_atom_type_scat_dispersion_imag
_atom_type_scat_source
C C 0.0033 0.0016 'International Tables Vol C Tables 4.2.6.8 and 6.1.1.4'
H H 0.0000 0.0000 'International Tables Vol C Tables 4.2.6.8 and 6.1.1.4'
Gd Gd -0.1653 3.9035 'International Tables Vol C Tables 4.2.6.8 and 6.1.1.4'
N N 0.0061 0.0033 'International Tables Vol C Tables 4.2.6.8 and 6.1.1.4'
O O 0.0106 0.0060 'International Tables Vol C Tables 4.2.6.8 and 6.1.1.4'

loop_
_geom_angle_atom_site_label_1
_geom_angle_atom_site_label_2
_geom_angle_atom_site_label_3
_geom_angle
_geom_angle_site_symmetry_1
_geom_angle_site_symmetry_3
_geom_angle_publ_flag
O5 Gd1 O9 71.91(13) . . ?
O5 Gd1 O10 135.42(12) . . ?
O9 Gd1 O10 78.61(13) . . ?
O5 Gd1 O11 144.03(13) . . ?
O9 Gd1 O11 141.96(13) . . ?
O10 Gd1 O11 76.19(13) . . ?
O5 Gd1 O1 89.19(13) . . ?
O9 Gd1 O1 127.62(13) . . ?
O10 Gd1 O1 83.00(12) . . ?
O11 Gd1 O1 76.77(13) . . ?
O5 Gd1 O8 127.16(14) . . ?
O9 Gd1 O8 73.32(15) . . ?
O10 Gd1 O8 71.91(13) . . ?
O11 Gd1 O8 72.02(15) . . ?
O1 Gd1 O8 143.62(14) . . ?
O5 Gd1 O3 75.68(13) . 6_565 ?
O9 Gd1 O3 98.04(12) . 6_565 ?
O10 Gd1 O3 142.31(12) . 6_565 ?
O11 Gd1 O3 85.29(14) . 6_565 ?
O1 Gd1 O3 124.55(11) . 6_565 ?
O8 Gd1 O3 71.23(13) . 6_565 ?
O5 Gd1 O4 73.11(12) . 6_565 ?
O9 Gd1 O4 138.59(12) . 6_565 ?
O10 Gd1 O4 142.80(12) . 6_565 ?
O11 Gd1 O4 71.13(12) . 6_565 ?
O1 Gd1 O4 72.76(11) . 6_565 ?
O8 Gd1 O4 112.90(13) . 6_565 ?
O3 Gd1 O4 51.79(10) 6_565 6_565 ?
O5 Gd1 O2 71.73(12) . . ?
O9 Gd1 O2 76.14(12) . . ?
O10 Gd1 O2 69.20(11) . . ?
O11 Gd1 O2 119.42(13) . . ?
O1 Gd1 O2 51.48(11) . . ?
O8 Gd1 O2 134.21(13) . . ?
O3 Gd1 O2 147.10(12) 6_565 . ?
O4 Gd1 O2 112.63(10) 6_565 . ?
O5 Gd1 C7 74.34(13) . 6_565 ?
O9 Gd1 C7 120.56(13) . 6_565 ?
O10 Gd1 C7 150.21(12) . 6_565 ?
O11 Gd1 C7 75.34(13) . 6_565 ?
O1 Gd1 C7 98.80(12) . 6_565 ?
O8 Gd1 C7 91.03(14) . 6_565 ?
O3 Gd1 C7 25.82(11) 6_565 6_565 ?
O4 Gd1 C7 26.08(11) 6_565 6_565 ?
O2 Gd1 C7 134.19(11) . 6_565 ?
O5 Gd1 C1 78.92(13) . . ?
O9 Gd1 C1 101.93(13) . . ?
O10 Gd1 C1 75.30(12) . . ?
O11 Gd1 C1 98.68(13) . . ?
O1 Gd1 C1 25.69(11) . . ?
O8 Gd1 C1 147.16(13) . . ?
O3 Gd1 C1 140.73(11) 6_565 . ?
O4 Gd1 C1 92.35(11) 6_565 . ?
O2 Gd1 C1 25.81(11) . . ?
C7 Gd1 C1 117.64(12) 6_565 . ?
C7 O4 Gd1 92.6(3) . 6_566 ?
C8 O5 Gd1 130.1(5) . . ?
C1 O2 Gd1 91.4(3) . . ?
C1 O1 Gd1 96.4(3) . . ?
C4 N1 C3 117.3(4) . . ?
C7 O3 Gd1 94.7(3) . 6_566 ?
C4 C5 C6 117.9(4) . . ?
C4 C5 C7 121.6(4) . . ?
C6 C5 C7 120.5(4) . . ?
N1 C4 C5 123.8(4) . . ?
N1 C4 H4 118.1 . . ?
C5 C4 H4 118.1 . . ?
C2 C6 C5 119.3(4) . . ?
C2 C6 H6 120.4 . . ?
C5 C6 H6 120.4 . . ?
O2 C1 O1 120.6(4) . . ?
O2 C1 C2 120.1(4) . . ?
O1 C1 C2 119.3(4) . . ?
O2 C1 Gd1 62.8(2) . . ?
O1 C1 Gd1 57.9(2) . . ?
C2 C1 Gd1 175.9(3) . . ?
C6 C2 C3 118.2(4) . . ?
C6 C2 C1 121.5(4) . . ?
C3 C2 C1 120.4(4) . . ?
C10 C9 C11 118.4(6) . . ?
C10 C9 C8 122.6(6) . . ?
C11 C9 C8 119.0(6) . . ?
O3 C7 O4 120.4(4) . . ?
O3 C7 C5 120.0(4) . . ?
O4 C7 C5 119.5(4) . . ?
O3 C7 Gd1 59.5(2) . 6_566 ?
O4 C7 Gd1 61.3(2) . 6_566 ?
C5 C7 Gd1 170.7(3) . 6_566 ?
N1 C3 C2 123.6(4) . . ?
N1 C3 H3 118.2 . . ?
C2 C3 H3 118.2 . . ?
C9 C10 C9 123.5(7) 2_655 . ?
C9 C10 H10 118.2 2_655 . ?
C9 C10 H10 118.2 . . ?
C11 N2 C11 118.4(7) . 2_655 ?
C11 N2 C12 120.8(4) . . ?
C11 N2 C12 120.8(4) 2_655 . ?
C9 C11 N2 120.7(6) . . ?
C9 C11 H11 119.7 . . ?
N2 C11 H11 119.7 . . ?
O7 C12 O7 124.1(7) 2_655 . ?
O7 C12 N2 117.9(4) 2_655 . ?
O7 C12 N2 117.9(4) . . ?
O6 C8 O5 122.1(11) . . ?
O6 C8 C9 115.4(11) . . ?
O5 C8 C9 122.5(7) . . ?

loop_
_geom_bond_atom_site_label_1
_geom_bond_atom_site_label_2
_geom_bond_distance
_geom_bond_site_symmetry_2
_geom_bond_publ_flag
Gd1 O5 2.382(4) . ?
Gd1 O9 2.384(4) . ?
Gd1 O10 2.411(3) . ?
Gd1 O11 2.433(4) . ?
Gd1 O1 2.460(3) . ?
Gd1 O8 2.469(4) . ?
Gd1 O3 2.482(3) 6_565 ?
Gd1 O4 2.520(3) 6_565 ?
Gd1 O2 2.567(3) . ?
Gd1 C7 2.870(4) 6_565 ?
Gd1 C1 2.886(4) . ?
O4 C7 1.263(5) . ?
O5 C8 1.318(13) . ?
O2 C1 1.257(5) . ?
O1 C1 1.259(5) . ?
N1 C4 1.334(6) . ?
N1 C3 1.337(6) . ?
O3 C7 1.254(5) . ?
C5 C4 1.382(6) . ?
C5 C6 1.390(6) . ?
C5 C7 1.489(6) . ?
C4 H4 0.9300 . ?
C6 C2 1.382(6) . ?
C6 H6 0.9300 . ?
C1 C2 1.504(6) . ?
C2 C3 1.383(6) . ?
C9 C10 1.359(7) . ?
C9 C11 1.366(7) . ?
C9 C8 1.626(13) . ?
C3 H3 0.9300 . ?
O7 C12 1.258(5) . ?
C10 H10 0.9300 . ?
N2 C11 1.398(7) . ?
N2 C11 1.398(7) 2_655 ?
N2 C12 1.496(10) . ?
C11 H11 0.9300 . ?
O6 C8 1.290(12) . ?
